data_2203118
loop_
_publ_author_name
'Colin H. L. Kennard'
'Helen G. McFadden'
'Karl A. Byriel'

_publ_section_title
;Ethyl
 3-{[(2-chlorophenyl)sulfonyl]imino}-2-{[(3,5-dimethoxyphenyl)amino]carbonyl}-3-(methylsulfanyl)propanoate
;
_journal_issue 1
_journal_name_full 'Acta Crystallographica Section E'
_journal_page_first o102
_journal_page_last o103
_journal_paper_doi 10.1107/S1600536803026369
_journal_volume 60
_journal_year 2004
_chemical_formula_iupac 'C21 H23 Cl N2 O7 S2'
_chemical_formula_moiety 'C21 H23 Cl N2 O7 S2'
_chemical_formula_sum 'C21 H23 Cl N2 O7 S2'
_chemical_formula_weight 514.98
_chemical_name_systematic
;
Ethyl 3-{[(2-chlorophenyl)sulfonyl]imino}-2-{[(3,5-
dimethoxyphenyl)amino]carbonyl}-3-(methylsulfanyl)propanoate
;
_space_group_IT_number 14
_symmetry_cell_setting monoclinic
_symmetry_space_group_name_Hall '-P 2yn'
_symmetry_space_group_name_H-M 'P 1 21/n 1'
_atom_sites_solution_hydrogens geom
_atom_sites_solution_primary direct
_atom_sites_solution_secondary difmap
_cell_angle_alpha 90
_cell_angle_beta 104.67(2)
_cell_angle_gamma 90
_cell_formula_units_Z 4
_cell_length_a 8.546(4)
_cell_length_b 24.166(3)
_cell_length_c 12.057(8)
_cell_measurement_reflns_used 25
_cell_measurement_temperature 293(2)
_cell_measurement_theta_max 12
_cell_measurement_theta_min 10
_cell_volume 2409(2)
_computing_cell_refinement SDP
_computing_data_collection 'SDP (Frenz, 1985)'
_computing_data_reduction 'WinGX (Farrugia, 1999)'
_computing_molecular_graphics 'PLATON98 (Spek, 1998)'
_computing_publication_material SHELXL97
_computing_structure_refinement SHELXL97
_computing_structure_solution 'SHELXS97 (Sheldrick, 1997)'
_diffrn_measured_fraction_theta_full 1.000
_diffrn_measured_fraction_theta_max 1.000
_diffrn_measurement_device '\k-geometry diffractometer'
_diffrn_measurement_device_type 'Enraf-Nonius CAD-4'
_diffrn_measurement_method \w--2\q
_diffrn_radiation_monochromator graphite
_diffrn_radiation_type Mok\a
_diffrn_radiation_wavelength 0.71073
_diffrn_reflns_av_R_equivalents 0.037
_diffrn_reflns_av_sigmaI/netI 0.198
_diffrn_reflns_limit_h_max 10
_diffrn_reflns_limit_h_min -4
_diffrn_reflns_limit_k_max 28
_diffrn_reflns_limit_k_min -11
_diffrn_reflns_limit_l_max 13
_diffrn_reflns_limit_l_min -14
_diffrn_reflns_number 4570
_diffrn_reflns_theta_full 24.98
_diffrn_reflns_theta_max 25.0
_diffrn_reflns_theta_min 1.7
_diffrn_standards_decay_% 0
_diffrn_standards_interval_time 120
_diffrn_standards_number 3
_exptl_absorpt_coefficient_mu 0.376
_exptl_absorpt_correction_T_max 0.9789
_exptl_absorpt_correction_T_min 0.9325
_exptl_absorpt_correction_type psi-scan
_exptl_absorpt_process_details '(North et al., 1968)'
_exptl_crystal_colour colourless
_exptl_crystal_density_diffrn 1.420
_exptl_crystal_density_method 'not measured'
_exptl_crystal_description plate
_exptl_crystal_F_000 1072
_exptl_crystal_size_max .3
_exptl_crystal_size_mid .05
_exptl_crystal_size_min .05
_refine_diff_density_max 0.239
_refine_diff_density_min -0.253
_refine_ls_extinction_method none
_refine_ls_goodness_of_fit_ref 0.91
_refine_ls_hydrogen_treatment constr
_refine_ls_matrix_type full
_refine_ls_number_parameters 307
_refine_ls_number_reflns 4570
_refine_ls_number_restraints 0
_refine_ls_restrained_S_all 0.91
_refine_ls_R_factor_all 0.218
_refine_ls_R_factor_gt 0.043
_refine_ls_shift/su_max 0.011
_refine_ls_shift/su_mean 0.001
_refine_ls_structure_factor_coef Fsqd
_refine_ls_weighting_details 'calc w = 1/[\s^2^(Fo^2^)+(0.0626P)^2^] where P = (Fo^2^+2Fc^2^)/3'
_refine_ls_weighting_scheme calc
_refine_ls_wR_factor_gt 0.098
_refine_ls_wR_factor_ref 0.152
_reflns_number_gt 1419
_reflns_number_total 4233
_reflns_threshold_expression I>2\s(I)
_cod_data_source_file tk6140.cif
_cod_data_source_block I
_cod_original_sg_symbol_H-M 'P 21/n'
_cod_database_code 2203118
_cod_database_fobs_code 2203118

loop_
_symmetry_equiv_pos_as_xyz
'x, y, z'
'x+1/2, -y+1/2, z+1/2'
'-x, -y, -z'
'-x-1/2, y-1/2, -z-1/2'

loop_
_atom_site_label
_atom_site_fract_x
_atom_site_fract_y
_atom_site_fract_z
_atom_site_U_iso_or_equiv
_atom_site_adp_type
_atom_site_calc_flag
_atom_site_refinement_flags
_atom_site_occupancy
_atom_site_disorder_assembly
_atom_site_disorder_group
_atom_site_type_symbol
N1 -0.1040(5) 0.94155(18) 0.4778(4) 0.0471(13) Uani d . 1 . . N
H1 -0.1942 0.9555 0.4834 0.057 Uiso calc R 1 . . H
C11 -0.0755(7) 0.9428(2) 0.3677(5) 0.0394(14) Uani d . 1 . . C
C12 0.0761(7) 0.9305(2) 0.3494(5) 0.0456(15) Uani d . 1 . . C
H12 0.1645 0.9224 0.4100 0.055 Uiso calc R 1 . . H
C13 0.0888(7) 0.9309(2) 0.2379(5) 0.0471(15) Uani d . 1 . . C
C14 -0.0393(8) 0.9437(2) 0.1472(5) 0.0517(16) Uani d . 1 . . C
H14 -0.0261 0.9440 0.0730 0.062 Uiso calc R 1 . . H
C15 -0.1869(8) 0.9563(2) 0.1663(5) 0.0481(16) Uani d . 1 . . C
C16 -0.2035(7) 0.9566(2) 0.2776(5) 0.0479(16) Uani d . 1 . . C
H16 -0.3021 0.9664 0.2915 0.057 Uiso calc R 1 . . H
O131 0.2322(5) 0.92002(18) 0.2089(3) 0.0700(13) Uani d . 1 . . O
C132 0.3699(8) 0.9069(3) 0.2973(6) 0.092(2) Uani d . 1 . . C
H13A 0.4080 0.9395 0.3411 0.137 Uiso calc R 1 . . H
H13B 0.4533 0.8928 0.2645 0.137 Uiso calc R 1 . . H
H13C 0.3421 0.8793 0.3464 0.137 Uiso calc R 1 . . H
O151 -0.3226(5) 0.96871(18) 0.0836(3) 0.0690(13) Uani d . 1 . . O
C152 -0.3161(9) 0.9649(3) -0.0333(5) 0.088(2) Uani d . 1 . . C
H15A -0.2334 0.9891 -0.0461 0.132 Uiso calc R 1 . . H
H15B -0.4187 0.9754 -0.0824 0.132 Uiso calc R 1 . . H
H15C -0.2917 0.9275 -0.0501 0.132 Uiso calc R 1 . . H
C2 -0.0078(7) 0.9213(2) 0.5747(5) 0.0394(14) Uani d . 1 . . C
O21 0.1304(5) 0.90551(17) 0.5876(3) 0.0574(11) Uani d . 1 . . O
C3 -0.0822(6) 0.9196(2) 0.6789(4) 0.0367(14) Uani d . 1 . . C
H3 -0.0496 0.9545 0.7194 0.044 Uiso calc R 1 . . H
C31 -0.2671(7) 0.9183(3) 0.6556(5) 0.0476(16) Uani d . 1 . . C
O32 -0.3543(5) 0.94431(19) 0.5786(4) 0.0693(13) Uani d . 1 . . O
O33 -0.3144(4) 0.88846(16) 0.7320(3) 0.0544(11) Uani d . 1 B . O
C34 -0.4899(7) 0.8828(3) 0.7145(6) 0.080(2) Uani d . 1 . . C
H34A -0.5300 0.9162 0.7423 0.096 Uiso calc R 1 A 1 H
H34B -0.5386 0.8807 0.6327 0.096 Uiso calc R 1 A 1 H
C35A -0.542(2) 0.8400(9) 0.764(2) 0.108(8) Uani d P 0.40 B 1 C
H35A -0.6564 0.8428 0.7534 0.161 Uiso calc PR 0.40 B 1 H
H35B -0.4889 0.8397 0.8441 0.161 Uiso calc PR 0.40 B 1 H
H35C -0.5168 0.8064 0.7293 0.161 Uiso calc PR 0.40 B 1 H
C35B -0.5431(13) 0.8330(5) 0.6535(11) 0.072(4) Uani d P 0.60 B 2 C
H35D -0.4865 0.8021 0.6954 0.109 Uiso calc PR 0.60 B 2 H
H35E -0.5214 0.8347 0.5793 0.109 Uiso calc PR 0.60 B 2 H
H35F -0.6572 0.8285 0.6448 0.109 Uiso calc PR 0.60 B 2 H
C4 0.0059(6) 0.8744(2) 0.7615(4) 0.0366(13) Uani d . 1 . . C
S41 0.1266(2) 0.90242(6) 0.88475(12) 0.0534(5) Uani d . 1 . . S
C42 0.2217(8) 0.8431(2) 0.9638(5) 0.073(2) Uani d . 1 . . C
H42A 0.1411 0.8158 0.9666 0.110 Uiso calc R 1 . . H
H42B 0.2761 0.8541 1.0404 0.110 Uiso calc R 1 . . H
H42C 0.2988 0.8277 0.9267 0.110 Uiso calc R 1 . . H
N5 0.0009(5) 0.82191(18) 0.7487(3) 0.0411(12) Uani d . 1 . . N
S6 -0.1041(2) 0.78915(6) 0.63448(13) 0.0485(4) Uani d . 1 . . S
O61 -0.1868(5) 0.74531(16) 0.6750(3) 0.0664(12) Uani d . 1 . . O
O62 -0.1973(5) 0.82527(16) 0.5484(3) 0.0568(11) Uani d . 1 . . O
C61 0.0529(7) 0.7610(2) 0.5797(5) 0.0484(16) Uani d . 1 . . C
C62 0.1610(9) 0.7212(3) 0.6350(6) 0.069(2) Uani d . 1 . . C
C63 0.2771(11) 0.7003(3) 0.5830(10) 0.110(3) Uani d . 1 . . C
H63 0.3518 0.6738 0.6192 0.132 Uiso calc R 1 . . H
C64 0.2770(13) 0.7203(5) 0.4758(10) 0.133(4) Uani d . 1 . . C
H64 0.3525 0.7066 0.4393 0.160 Uiso calc R 1 . . H
C65 0.1721(12) 0.7588(4) 0.4225(7) 0.105(3) Uani d . 1 . . C
H65 0.1765 0.7713 0.3504 0.126 Uiso calc R 1 . . H
C66 0.0594(8) 0.7798(3) 0.4726(6) 0.069(2) Uani d . 1 . . C
H66 -0.0129 0.8066 0.4351 0.083 Uiso calc R 1 . . H
Cl62 0.1645(3) 0.69871(7) 0.77170(18) 0.0997(7) Uani d . 1 . . Cl

loop_
_atom_site_aniso_label
_atom_site_aniso_U_11
_atom_site_aniso_U_22
_atom_site_aniso_U_33
_atom_site_aniso_U_12
_atom_site_aniso_U_13
_atom_site_aniso_U_23
N1 0.040(3) 0.065(3) 0.036(3) 0.013(3) 0.010(3) 0.011(2)
C11 0.041(4) 0.040(3) 0.039(4) -0.008(3) 0.013(3) -0.001(3)
C12 0.041(4) 0.053(4) 0.045(4) 0.000(3) 0.015(3) 0.006(3)
C13 0.050(4) 0.046(4) 0.052(4) 0.003(3) 0.024(4) 0.004(3)
C14 0.065(5) 0.050(4) 0.041(4) 0.000(4) 0.015(4) 0.000(3)
C15 0.049(4) 0.047(4) 0.043(4) -0.004(3) 0.003(4) -0.003(3)
C16 0.037(4) 0.058(4) 0.048(4) -0.003(3) 0.009(3) 0.002(3)
O131 0.059(3) 0.096(4) 0.065(3) 0.014(3) 0.034(3) 0.008(3)
C132 0.048(5) 0.129(7) 0.105(6) 0.010(5) 0.033(5) -0.001(6)
O151 0.066(3) 0.094(3) 0.041(3) 0.010(3) 0.003(2) 0.005(2)
C152 0.102(6) 0.115(6) 0.037(4) 0.007(5) -0.002(4) -0.010(4)
C2 0.042(4) 0.042(3) 0.037(4) -0.002(3) 0.014(3) 0.002(3)
O21 0.041(2) 0.086(3) 0.049(3) 0.014(2) 0.017(2) 0.017(2)
C3 0.035(3) 0.040(3) 0.033(3) 0.000(3) 0.005(3) -0.002(3)
C31 0.045(4) 0.060(4) 0.045(4) 0.003(3) 0.024(3) -0.013(3)
O32 0.045(3) 0.097(3) 0.066(3) 0.020(3) 0.013(2) 0.022(3)
O33 0.038(2) 0.072(3) 0.061(3) -0.007(2) 0.028(2) 0.003(2)
C34 0.039(4) 0.115(7) 0.094(6) -0.018(4) 0.031(4) -0.032(5)
C35A 0.067(15) 0.13(2) 0.15(2) -0.006(13) 0.068(15) 0.060(17)
C35B 0.033(6) 0.060(8) 0.118(11) 0.005(6) 0.008(8) 0.003(8)
C4 0.033(3) 0.046(4) 0.033(3) -0.006(3) 0.011(3) -0.001(3)
S41 0.0626(11) 0.0471(9) 0.0438(9) 0.0013(9) 0.0012(8) -0.0053(8)
C42 0.077(5) 0.072(5) 0.054(4) 0.014(4) -0.013(4) 0.005(4)
N5 0.050(3) 0.034(3) 0.040(3) -0.003(2) 0.013(2) -0.004(2)
S6 0.0517(10) 0.0486(9) 0.0473(10) -0.0099(9) 0.0163(9) -0.0107(8)
O61 0.075(3) 0.057(3) 0.074(3) -0.028(3) 0.030(3) -0.013(2)
O62 0.055(3) 0.063(3) 0.048(2) 0.003(2) 0.005(2) -0.010(2)
C61 0.056(4) 0.046(4) 0.048(4) -0.004(3) 0.020(3) -0.022(3)
C62 0.067(5) 0.044(4) 0.090(5) 0.005(4) 0.012(4) -0.016(4)
C63 0.080(6) 0.079(6) 0.166(10) 0.028(5) 0.022(7) -0.037(7)
C64 0.100(8) 0.167(12) 0.146(11) 0.022(8) 0.057(8) -0.053(9)
C65 0.118(8) 0.135(8) 0.072(6) -0.003(7) 0.041(6) -0.020(6)
C66 0.068(5) 0.086(5) 0.057(5) 0.007(4) 0.021(4) -0.030(4)
Cl62 0.1148(17) 0.0619(12) 0.1091(16) 0.0065(12) 0.0034(14) 0.0224(11)

loop_
_atom_type_symbol
_atom_type_description
_atom_type_scat_dispersion_real
_atom_type_scat_dispersion_imag
_atom_type_scat_source
C C 0.0033 0.0016 'International Tables Vol C Tables 4.2.6.8 and 6.1.1.4'
H H 0.0000 0.0000 'International Tables Vol C Tables 4.2.6.8 and 6.1.1.4'
Cl Cl 0.1484 0.1585 'International Tables Vol C Tables 4.2.6.8 and 6.1.1.4'
N N 0.0061 0.0033 'International Tables Vol C Tables 4.2.6.8 and 6.1.1.4'
O O 0.0106 0.0060 'International Tables Vol C Tables 4.2.6.8 and 6.1.1.4'
S S 0.1246 0.1234 'International Tables Vol C Tables 4.2.6.8 and 6.1.1.4'

loop_
_geom_angle_atom_site_label_1
_geom_angle_atom_site_label_2
_geom_angle_atom_site_label_3
_geom_angle
C2 N1 C11 128.0(5)
C2 N1 H1 116.0
C11 N1 H1 116.0
C16 C11 C12 120.7(5)
C16 C11 N1 117.2(5)
C12 C11 N1 122.2(5)
C13 C12 C11 117.3(5)
C13 C12 H12 121.4
C11 C12 H12 121.4
C14 C13 C12 122.4(6)
C14 C13 O131 114.9(6)
C12 C13 O131 122.7(6)
C15 C14 C13 119.9(6)
C15 C14 H14 120.1
C13 C14 H14 120.1
O151 C15 C14 125.2(6)
O151 C15 C16 115.6(6)
C14 C15 C16 119.2(6)
C11 C16 C15 120.5(6)
C11 C16 H16 119.7
C15 C16 H16 119.7
C13 O131 C132 118.4(5)
O131 C132 H13A 109.5
O131 C132 H13B 109.5
H13A C132 H13B 109.5
O131 C132 H13C 109.5
H13A C132 H13C 109.5
H13B C132 H13C 109.5
C15 O151 C152 118.1(5)
O151 C152 H15A 109.5
O151 C152 H15B 109.5
H15A C152 H15B 109.5
O151 C152 H15C 109.5
H15A C152 H15C 109.5
H15B C152 H15C 109.5
O21 C2 N1 126.1(5)
O21 C2 C3 118.3(5)
N1 C2 C3 115.6(5)
C31 C3 C4 114.6(5)
C31 C3 C2 117.9(4)
C4 C3 C2 108.1(4)
C31 C3 H3 105.0
C4 C3 H3 105.0
C2 C3 H3 105.0
O32 C31 O33 125.9(6)
O32 C31 C3 122.4(6)
O33 C31 C3 111.6(5)
C31 O33 C34 115.8(5)
C35A C34 C35B 58.1(11)
C35A C34 O33 116.9(11)
C35B C34 O33 109.5(7)
C35A C34 H34A 108.1
C35B C34 H34A 142.1
O33 C34 H34A 108.1
C35A C34 H34B 108.1
C35B C34 H34B 55.4
O33 C34 H34B 108.1
H34A C34 H34B 107.3
C34 C35A H35A 109.5
C34 C35A H35B 109.5
H35A C35A H35B 109.5
C34 C35A H35C 109.5
H35A C35A H35C 109.5
H35B C35A H35C 109.5
C34 C35B H35D 109.5
C34 C35B H35E 109.5
H35D C35B H35E 109.5
C34 C35B H35F 109.5
H35D C35B H35F 109.5
H35E C35B H35F 109.5
N5 C4 C3 129.1(5)
N5 C4 S41 119.3(4)
C3 C4 S41 111.6(4)
C4 S41 C42 103.6(3)
S41 C42 H42A 109.5
S41 C42 H42B 109.5
H42A C42 H42B 109.5
S41 C42 H42C 109.5
H42A C42 H42C 109.5
H42B C42 H42C 109.5
C4 N5 S6 125.0(4)
O61 S6 O62 117.8(3)
O61 S6 N5 106.4(2)
O62 S6 N5 113.5(2)
O61 S6 C61 109.3(3)
O62 S6 C61 107.3(3)
N5 S6 C61 101.1(3)
C62 C61 C66 119.9(6)
C62 C61 S6 124.2(5)
C66 C61 S6 115.8(5)
C61 C62 C63 119.9(7)
C61 C62 Cl62 121.8(6)
C63 C62 Cl62 118.2(7)
C64 C63 C62 117.5(9)
C64 C63 H63 121.2
C62 C63 H63 121.2
C65 C64 C63 122.4(10)
C65 C64 H64 118.8
C63 C64 H64 118.8
C64 C65 C66 120.7(9)
C64 C65 H65 119.7
C66 C65 H65 119.7
C65 C66 C61 119.6(7)
C65 C66 H66 120.2
C61 C66 H66 120.2

loop_
_geom_bond_atom_site_label_1
_geom_bond_atom_site_label_2
_geom_bond_distance
_geom_bond_publ_flag
N1 C2 1.339(6) ?
N1 C11 1.409(6) ?
N1 H1 0.8600 ?
C11 C16 1.374(7) ?
C11 C12 1.399(7) ?
C12 C13 1.376(7) ?
C12 H12 0.9300 ?
C13 C14 1.372(7) ?
C13 O131 1.382(6) ?
C14 C15 1.372(7) ?
C14 H14 0.9300 ?
C15 O151 1.358(6) ?
C15 C16 1.385(7) ?
C16 H16 0.9300 ?
O131 C132 1.409(7) ?
C132 H13A 0.9600 ?
C132 H13B 0.9600 ?
C132 H13C 0.9600 ?
O151 C152 1.427(6) ?
C152 H15A 0.9600 ?
C152 H15B 0.9600 ?
C152 H15C 0.9600 ?
C2 O21 1.213(6) ?
C2 C3 1.546(6) y
C3 C31 1.533(7) ?
C3 C4 1.540(7) y
C3 H3 0.9800 ?
C31 O32 1.209(6) ?
C31 O33 1.312(6) ?
O33 C34 1.468(6) ?
C34 C35A 1.323(17) ?
C34 C35B 1.424(11) ?
C34 H34A 0.9700 ?
C34 H34B 0.9700 ?
C35A H35A 0.9600 ?
C35A H35B 0.9600 ?
C35A H35C 0.9600 ?
C35B H35D 0.9600 ?
C35B H35E 0.9600 ?
C35B H35F 0.9600 ?
C4 N5 1.277(6) ?
C4 S41 1.719(5) ?
S41 C42 1.798(5) ?
C42 H42A 0.9600 ?
C42 H42B 0.9600 ?
C42 H42C 0.9600 ?
N5 S6 1.644(4) ?
S6 O61 1.427(4) ?
S6 O62 1.434(4) ?
S6 C61 1.774(6) ?
C61 C62 1.383(8) ?
C61 C66 1.383(8) ?
C62 C63 1.397(10) ?
C62 Cl62 1.728(7) ?
C63 C64 1.379(11) ?
C63 H63 0.9300 ?
C64 C65 1.338(11) ?
C64 H64 0.9300 ?
C65 C66 1.358(9) ?
C65 H65 0.9300 ?
C66 H66 0.9300 ?

loop_
_geom_torsion_atom_site_label_1
_geom_torsion_atom_site_label_2
_geom_torsion_atom_site_label_3
_geom_torsion_atom_site_label_4
_geom_torsion
_geom_torsion_publ_flag
C12 C11 N1 C2 -11.3(8) y
C11 N1 C2 C3 -172.8(5) y
N1 C2 C3 C4 155.6(5) y
C2 C3 C4 N5 -69.4(7) y
C3 C4 N5 S6 1.0(8) y
C4 N5 S6 C61 112.7(5) y
N5 S6 C61 C62 65.8(5) y
